data_2108036
loop_
_publ_author_name
'Szell, Patrick M. J.'
'Gabidullin, Bulat'
'Bryce, David L.'

_publ_section_title
;
 1,3,5-Tri(iodoethynyl)-2,4,6-trifluorobenzene: halogen-bonded frameworks
 and NMR spectroscopic analysis
;
_journal_coeditor_code XM5005
_journal_issue 2
_journal_name_full 'Acta Crystallographica Section B'
_journal_page_first
;
;
_journal_paper_doi 10.1107/S2052520617000944
_journal_volume 73
_journal_year 2017
_chemical_formula_moiety 'C31 H24 F2 P, C12 F3 I3, C2 H3 N, Br'
_chemical_formula_sum 'C45 H27 Br F5 I3 N P'
_chemical_formula_weight 1168.25
_chemical_melting_point 441
_space_group_crystal_system monoclinic
_space_group_IT_number 14
_space_group_name_Hall '-P 2yn'
_space_group_name_H-M_alt 'P 1 21/n 1'
_symmetry_space_group_name_Hall '-P 2yn'
_symmetry_space_group_name_H-M 'P 1 21/n 1'
_atom_sites_solution_hydrogens geom
_audit_creation_method SHELXL-2014/7
_cell_angle_alpha 90
_cell_angle_beta 93.368(2)
_cell_angle_gamma 90
_cell_formula_units_Z 4
_cell_length_a 10.7807(5)
_cell_length_b 28.8937(12)
_cell_length_c 14.8900(6)
_cell_measurement_reflns_used 9606
_cell_measurement_temperature 200(2)
_cell_measurement_theta_max 28.36
_cell_measurement_theta_min 2.27
_cell_volume 4630.1(3)
_computing_cell_refinement 'APEX II (Bruker, 2009)'
_computing_data_collection 'APEX II (Bruker, 2009)'
_computing_data_reduction 'SAINT (Bruker)'
_computing_molecular_graphics 'Mercury (Macrae et al., 2008)'
_computing_publication_material 'CIFTAB (Sheldrick, 1997)'
_computing_structure_refinement 'SHELXL-2014/7 (Sheldrick, 2014)'
_computing_structure_solution 'XT (Sheldrick, 2014)'
_diffrn_ambient_temperature 200(2)
_diffrn_measured_fraction_theta_full 0.998
_diffrn_measured_fraction_theta_max 0.985
_diffrn_measurement_device_type 'Bruker APEX-II CCD'
_diffrn_measurement_method '\f and \w scans'
_diffrn_radiation_type MoK\a
_diffrn_radiation_wavelength 0.71073
_diffrn_reflns_av_R_equivalents 0.0287
_diffrn_reflns_limit_h_max 14
_diffrn_reflns_limit_h_min -14
_diffrn_reflns_limit_k_max 37
_diffrn_reflns_limit_k_min -38
_diffrn_reflns_limit_l_max 19
_diffrn_reflns_limit_l_min -19
_diffrn_reflns_number 55736
_diffrn_reflns_theta_full 25.242
_diffrn_reflns_theta_max 28.352
_diffrn_reflns_theta_min 1.541
_exptl_absorpt_coefficient_mu 2.973
_exptl_absorpt_correction_T_max 0.7457
_exptl_absorpt_correction_T_min 0.6239
_exptl_absorpt_correction_type multi-scan
_exptl_absorpt_process_details 'SADABS, Bruker (2003)'
_exptl_crystal_colour colourless
_exptl_crystal_density_diffrn 1.676
_exptl_crystal_description block
_exptl_crystal_F_000 2232
_exptl_crystal_size_max 0.180
_exptl_crystal_size_mid 0.160
_exptl_crystal_size_min 0.150
_refine_diff_density_max 1.231
_refine_diff_density_min -0.879
_refine_ls_extinction_method none
_refine_ls_goodness_of_fit_ref 1.186
_refine_ls_hydrogen_treatment constr
_refine_ls_matrix_type full
_refine_ls_number_parameters 534
_refine_ls_number_reflns 11400
_refine_ls_number_restraints 24
_refine_ls_restrained_S_all 1.189
_refine_ls_R_factor_all 0.0530
_refine_ls_R_factor_gt 0.0438
_refine_ls_shift/su_max 0.001
_refine_ls_shift/su_mean 0.000
_refine_ls_structure_factor_coef Fsqd
_refine_ls_weighting_details 'w=1/[\s^2^(Fo^2^)+(0.0263P)^2^+16.7765P] where P=(Fo^2^+2Fc^2^)/3'
_refine_ls_weighting_scheme calc
_refine_ls_wR_factor_gt 0.0985
_refine_ls_wR_factor_ref 0.1019
_reflns_number_gt 9926
_reflns_number_total 11400
_reflns_threshold_expression 'I > 2\s(I)'
_cod_data_source_file xm5005sup1.cif
_cod_data_source_block 1g
_cod_database_code 2108036
_shelx_space_group_comment
;
The symmetry employed for this shelxl refinement is uniquely defined
by the following loop, which should always be used as a source of
symmetry information in preference to the above space-group names.
They are only intended as comments.
;
_shelx_estimated_absorpt_t_min 0.617
_shelx_estimated_absorpt_t_max 0.664

loop_
_space_group_symop_operation_xyz
'x, y, z'
'-x+1/2, y+1/2, -z+1/2'
'-x, -y, -z'
'x-1/2, -y-1/2, z-1/2'

loop_
_atom_site_type_symbol
_atom_site_label
_atom_site_fract_x
_atom_site_fract_y
_atom_site_fract_z
_atom_site_U_iso_or_equiv
_atom_site_adp_type
_atom_site_calc_flag
_atom_site_occupancy
I I1 0.82257(3) 0.22612(2) 0.50544(2) 0.03482(8) Uani d 1
I I2 0.80283(3) -0.09041(2) 0.87533(2) 0.03758(8) Uani d 1
I I3 0.82872(4) -0.10299(2) 0.20201(2) 0.04289(9) Uani d 1
Br Br1 0.70518(5) 0.32967(2) 0.46737(3) 0.04099(12) Uani d 1
P P1 0.67009(9) 0.67423(4) 0.38892(6) 0.0226(2) Uani d 1
F F1 0.8421(3) 0.06933(10) 0.68509(19) 0.0497(8) Uani d 1
F F2 0.8423(3) -0.07460(9) 0.54306(19) 0.0470(7) Uani d 1
F F3 0.8623(3) 0.06050(10) 0.37286(19) 0.0527(8) Uani d 1
F F4 0.6064(4) 0.90019(11) 0.4625(3) 0.0740(11) Uani d 1
F F5 0.9801(5) 0.65568(18) 0.7853(3) 0.1021(16) Uani d 1
C C1 0.8514(5) 0.06718(15) 0.5285(3) 0.0355(10) Uani d 1
C C2 0.8448(5) 0.04391(16) 0.6098(3) 0.0367(10) Uani d 1
C C3 0.8401(5) -0.00377(15) 0.6176(3) 0.0344(10) Uani d 1
C C4 0.8429(4) -0.02835(15) 0.5379(3) 0.0337(10) Uani d 1
C C5 0.8477(4) -0.00843(15) 0.4540(3) 0.0324(9) Uani d 1
C C6 0.8533(5) 0.03962(16) 0.4523(3) 0.0346(10) Uani d 1
C C7 0.8545(5) 0.11687(17) 0.5240(3) 0.0387(11) Uani d 1
C C8 0.8515(5) 0.15762(15) 0.5194(3) 0.0368(10) Uani d 1
C C9 0.8315(5) -0.02704(17) 0.7026(3) 0.0409(11) Uani d 1
C C10 0.8215(5) -0.04865(16) 0.7687(3) 0.0406(11) Uani d 1
C C11 0.8466(5) -0.03586(16) 0.3740(3) 0.0386(11) Uani d 1
C C12 0.8442(5) -0.06032(17) 0.3099(3) 0.0446(12) Uani d 1
C C13 0.8040(4) 0.69145(15) 0.3309(3) 0.0248(8) Uani d 1
C C14 0.7898(4) 0.72764(15) 0.2691(3) 0.0293(9) Uani d 1
H H14A 0.7106 0.7413 0.2563 0.035 Uiso calc 1
C C15 0.8926(5) 0.74342(18) 0.2267(3) 0.0389(11) Uani d 1
H H15A 0.8841 0.7682 0.1848 0.047 Uiso calc 1
C C16 1.0065(4) 0.7235(2) 0.2450(3) 0.0433(12) Uani d 1
H H16A 1.0766 0.7345 0.2155 0.052 Uiso calc 1
C C17 1.0207(5) 0.6875(2) 0.3058(4) 0.0448(12) Uani d 1
H H17A 1.0999 0.6737 0.3176 0.054 Uiso calc 1
C C18 0.9193(4) 0.67157(17) 0.3493(3) 0.0348(10) Uani d 1
H H18A 0.9288 0.6471 0.3916 0.042 Uiso calc 1
C C19 0.5377(4) 0.68419(14) 0.3116(2) 0.0241(8) Uani d 1
C C20 0.5372(4) 0.66186(17) 0.2283(3) 0.0342(10) Uani d 1
H H20A 0.6059 0.6432 0.2138 0.041 Uiso calc 1
C C21 0.4371(5) 0.66693(17) 0.1674(3) 0.0376(11) Uani d 1
H H21A 0.4366 0.6517 0.1109 0.045 Uiso calc 1
C C22 0.3378(4) 0.69398(16) 0.1882(3) 0.0330(10) Uani d 1
H H22A 0.2684 0.6972 0.1463 0.040 Uiso calc 1
C C23 0.3391(4) 0.71657(16) 0.2704(3) 0.0348(10) Uani d 1
H H23A 0.2710 0.7356 0.2843 0.042 Uiso calc 1
C C24 0.4389(4) 0.71156(15) 0.3325(3) 0.0282(8) Uani d 1
H H24A 0.4393 0.7269 0.3890 0.034 Uiso calc 1
C C25 0.6780(4) 0.61332(14) 0.4138(3) 0.0289(9) Uani d 1
C C26 0.6252(5) 0.59538(16) 0.4892(3) 0.0371(10) Uani d 1
H H26A 0.5887 0.6154 0.5308 0.045 Uiso calc 1
C C27 0.6262(6) 0.54792(18) 0.5034(4) 0.0516(14) Uani d 1
H H27A 0.5923 0.5356 0.5557 0.062 Uiso calc 1
C C28 0.6757(6) 0.51870(19) 0.4423(4) 0.0589(16) Uani d 1
H H28A 0.6757 0.4862 0.4524 0.071 Uiso calc 1
C C29 0.7255(6) 0.53637(19) 0.3661(4) 0.0581(15) Uani d 1
H H29A 0.7582 0.5159 0.3235 0.070 Uiso calc 1
C C30 0.7279(5) 0.58362(17) 0.3516(3) 0.0426(11) Uani d 1
H H30A 0.7634 0.5957 0.2996 0.051 Uiso calc 1
C C31 0.6523(4) 0.70668(14) 0.4944(2) 0.0242(8) Uani d 1
H H31A 0.5690 0.6973 0.5144 0.029 Uiso calc 1
C C32 0.6442(4) 0.75916(15) 0.4826(2) 0.0277(9) Uani d 1
C C33 0.5389(4) 0.78115(16) 0.5107(3) 0.0330(9) Uani d 1
H H33A 0.4747 0.7632 0.5346 0.040 Uiso calc 1
C C34 0.5253(5) 0.82874(18) 0.5048(4) 0.0458(12) Uani d 1
H H34A 0.4525 0.8436 0.5233 0.055 Uiso calc 1
C C35 0.6205(5) 0.85376(17) 0.4711(4) 0.0447(12) Uani d 1
C C36 0.7265(5) 0.83388(17) 0.4446(3) 0.0427(12) Uani d 1
H H36A 0.7906 0.8523 0.4219 0.051 Uiso calc 1
C C37 0.7398(5) 0.78610(16) 0.4513(3) 0.0332(10) Uani d 1
H H37A 0.8143 0.7718 0.4344 0.040 Uiso calc 1
C C38 0.7442(4) 0.69207(15) 0.5712(3) 0.0299(9) Uani d 1
C C39 0.8713(5) 0.69685(19) 0.5671(3) 0.0407(11) Uani d 1
H H39A 0.9043 0.7089 0.5141 0.049 Uiso calc 1
C C40 0.9509(6) 0.6843(2) 0.6391(4) 0.0558(15) Uani d 1
H H40A 1.0382 0.6872 0.6354 0.067 Uiso calc 1
C C41 0.9033(6) 0.6679(2) 0.7151(4) 0.0581(16) Uani d 1
C C42 0.7789(7) 0.6632(2) 0.7231(3) 0.0574(16) Uani d 1
H H42A 0.7479 0.6518 0.7773 0.069 Uiso calc 1
C C43 0.6970(5) 0.67541(16) 0.6502(3) 0.0380(11) Uani d 1
H H43A 0.6099 0.6723 0.6546 0.046 Uiso calc 1
N N1 0.592(2) 0.0895(7) 0.3388(12) 0.130(7) Uani d 0.5
C C44 0.5510(17) 0.0546(8) 0.3520(12) 0.110(7) Uani d 0.5
C C45 0.5047(15) 0.0096(8) 0.3692(15) 0.128(8) Uani d 0.5
H H45A 0.5416 -0.0017 0.4268 0.191 Uiso calc 0.5
H H45B 0.5265 -0.0114 0.3209 0.191 Uiso calc 0.5
H H45C 0.4141 0.0109 0.3717 0.191 Uiso calc 0.5
N N2 0.955(2) 0.5190(10) 0.6502(17) 0.191(12) Uani d 0.5
C C47 0.9943(11) 0.5733(5) 0.5266(11) 0.073(4) Uani d 0.5
H H47A 0.9269 0.5961 0.5205 0.109 Uiso calc 0.5
H H47B 0.9983 0.5560 0.4702 0.109 Uiso calc 0.5
H H47C 1.0734 0.5893 0.5400 0.109 Uiso calc 0.5
C C46 0.9721(14) 0.5430(6) 0.5958(12) 0.089(5) Uani d 0.5

loop_
_atom_site_aniso_label
_atom_site_aniso_U_11
_atom_site_aniso_U_22
_atom_site_aniso_U_33
_atom_site_aniso_U_12
_atom_site_aniso_U_13
_atom_site_aniso_U_23
I1 0.04236(17) 0.02203(14) 0.04037(16) 0.00127(12) 0.00505(12) 0.00036(11)
I2 0.05178(19) 0.03055(15) 0.03065(14) 0.00039(13) 0.00456(13) 0.00179(11)
I3 0.0617(2) 0.03278(16) 0.03389(15) -0.00211(14) 0.00062(14) -0.00589(12)
Br1 0.0706(4) 0.0250(2) 0.0280(2) 0.0050(2) 0.0079(2) 0.00150(16)
P1 0.0214(5) 0.0260(5) 0.0200(4) -0.0006(4) -0.0010(4) 0.0013(4)
F1 0.081(2) 0.0323(15) 0.0364(14) 0.0046(15) 0.0116(15) -0.0062(11)
F2 0.074(2) 0.0201(13) 0.0459(16) -0.0037(13) -0.0047(15) 0.0010(11)
F3 0.090(2) 0.0355(16) 0.0327(14) 0.0032(16) 0.0078(15) 0.0086(12)
F4 0.090(3) 0.0286(17) 0.101(3) 0.0006(17) -0.016(2) 0.0051(17)
F5 0.115(4) 0.133(4) 0.053(2) 0.026(3) -0.047(2) 0.018(2)
C1 0.047(3) 0.023(2) 0.037(2) 0.0034(19) 0.002(2) 0.0004(17)
C2 0.047(3) 0.030(2) 0.033(2) 0.001(2) 0.005(2) -0.0050(18)
C3 0.039(3) 0.028(2) 0.036(2) 0.0025(19) 0.0032(19) 0.0048(17)
C4 0.038(3) 0.023(2) 0.039(2) -0.0023(18) -0.0004(19) 0.0030(17)
C5 0.037(2) 0.029(2) 0.031(2) 0.0014(18) -0.0024(18) -0.0015(17)
C6 0.043(3) 0.029(2) 0.031(2) 0.0038(19) 0.0028(19) 0.0033(17)
C7 0.046(3) 0.033(3) 0.038(2) 0.005(2) 0.006(2) 0.0014(19)
C8 0.049(3) 0.021(2) 0.041(2) 0.0045(19) 0.009(2) 0.0003(17)
C9 0.049(3) 0.035(3) 0.039(2) 0.001(2) 0.003(2) 0.001(2)
C10 0.059(3) 0.030(2) 0.033(2) 0.002(2) 0.007(2) 0.0024(18)
C11 0.047(3) 0.030(2) 0.038(2) 0.000(2) -0.003(2) -0.0005(19)
C12 0.062(3) 0.033(3) 0.038(2) -0.002(2) -0.002(2) -0.005(2)
C13 0.0191(19) 0.034(2) 0.0216(17) -0.0016(16) 0.0008(14) -0.0003(15)
C14 0.024(2) 0.036(2) 0.0278(19) 0.0004(17) 0.0004(16) 0.0038(17)
C15 0.041(3) 0.046(3) 0.030(2) -0.006(2) 0.0031(19) 0.0104(19)
C16 0.025(2) 0.068(4) 0.037(2) -0.008(2) 0.0027(19) 0.008(2)
C17 0.024(2) 0.061(3) 0.049(3) 0.007(2) 0.002(2) 0.011(2)
C18 0.028(2) 0.040(3) 0.036(2) 0.0028(19) 0.0006(18) 0.0084(19)
C19 0.0224(19) 0.027(2) 0.0220(17) -0.0045(15) -0.0016(15) 0.0020(15)
C20 0.031(2) 0.042(3) 0.029(2) 0.0040(19) -0.0003(17) -0.0075(18)
C21 0.040(3) 0.050(3) 0.0216(19) -0.007(2) -0.0054(18) -0.0066(18)
C22 0.028(2) 0.044(3) 0.0263(19) -0.0026(19) -0.0071(17) 0.0052(18)
C23 0.029(2) 0.039(3) 0.036(2) 0.0037(19) -0.0003(18) 0.0007(19)
C24 0.028(2) 0.032(2) 0.0244(18) -0.0025(17) -0.0023(16) -0.0034(16)
C25 0.030(2) 0.025(2) 0.030(2) 0.0005(17) -0.0045(17) 0.0018(16)
C26 0.041(3) 0.033(2) 0.037(2) -0.006(2) -0.001(2) 0.0034(19)
C27 0.070(4) 0.037(3) 0.047(3) -0.011(3) -0.004(3) 0.014(2)
C28 0.083(5) 0.027(3) 0.065(4) -0.001(3) -0.008(3) 0.007(2)
C29 0.077(4) 0.035(3) 0.062(4) 0.014(3) 0.005(3) -0.006(3)
C30 0.053(3) 0.034(3) 0.040(3) 0.004(2) 0.006(2) 0.001(2)
C31 0.024(2) 0.030(2) 0.0184(16) -0.0045(16) 0.0006(15) 0.0008(14)
C32 0.034(2) 0.031(2) 0.0174(16) -0.0042(17) -0.0048(16) -0.0022(15)
C33 0.030(2) 0.035(2) 0.033(2) -0.0017(18) -0.0027(18) -0.0037(18)
C34 0.045(3) 0.035(3) 0.057(3) 0.006(2) -0.007(2) -0.009(2)
C35 0.059(3) 0.028(2) 0.045(3) -0.002(2) -0.015(2) -0.001(2)
C36 0.061(3) 0.034(3) 0.032(2) -0.018(2) -0.003(2) 0.0016(19)
C37 0.040(3) 0.035(2) 0.0243(19) -0.0103(19) 0.0014(18) -0.0029(17)
C38 0.036(2) 0.032(2) 0.0212(18) -0.0010(18) -0.0029(16) -0.0013(16)
C39 0.036(3) 0.059(3) 0.026(2) 0.007(2) -0.0081(19) -0.001(2)
C40 0.043(3) 0.080(4) 0.043(3) 0.011(3) -0.012(2) -0.006(3)
C41 0.069(4) 0.066(4) 0.037(3) 0.012(3) -0.023(3) 0.002(3)
C42 0.095(5) 0.048(3) 0.028(2) -0.002(3) -0.003(3) 0.010(2)
C43 0.052(3) 0.035(2) 0.027(2) -0.008(2) 0.002(2) 0.0039(17)
N1 0.144(14) 0.180(17) 0.069(10) 0.070(12) 0.038(10) 0.010(11)
C44 0.093(12) 0.176(17) 0.063(10) 0.079(12) 0.017(8) 0.014(11)
C45 0.061(10) 0.187(17) 0.134(17) 0.076(11) -0.004(9) 0.038(12)
N2 0.110(16) 0.24(2) 0.215(19) -0.058(16) -0.026(14) 0.105(19)
C47 0.034(6) 0.063(8) 0.120(11) 0.006(5) -0.013(7) -0.013(7)
C46 0.047(8) 0.089(10) 0.131(12) -0.010(7) -0.008(8) -0.011(8)

loop_
_atom_type_symbol
_atom_type_description
_atom_type_scat_dispersion_real
_atom_type_scat_dispersion_imag
_atom_type_scat_source
C C 0.0033 0.0016 'International Tables Vol C Tables 4.2.6.8 and 6.1.1.4'
H H 0.0000 0.0000 'International Tables Vol C Tables 4.2.6.8 and 6.1.1.4'
N N 0.0061 0.0033 'International Tables Vol C Tables 4.2.6.8 and 6.1.1.4'
P P 0.1023 0.0942 'International Tables Vol C Tables 4.2.6.8 and 6.1.1.4'
F F 0.0171 0.0103 'International Tables Vol C Tables 4.2.6.8 and 6.1.1.4'
Br Br -0.2901 2.4595 'International Tables Vol C Tables 4.2.6.8 and 6.1.1.4'
I I -0.4742 1.8119 'International Tables Vol C Tables 4.2.6.8 and 6.1.1.4'

loop_
_geom_angle_atom_site_label_1
_geom_angle_atom_site_label_2
_geom_angle_atom_site_label_3
_geom_angle
C13 P1 C25 109.9(2)
C13 P1 C19 106.11(18)
C25 P1 C19 108.29(19)
C13 P1 C31 113.23(18)
C25 P1 C31 109.11(19)
C19 P1 C31 110.09(19)
C6 C1 C2 116.0(4)
C6 C1 C7 122.2(4)
C2 C1 C7 121.8(4)
F1 C2 C3 118.2(4)
F1 C2 C1 117.9(4)
C3 C2 C1 123.9(4)
C2 C3 C4 115.9(4)
C2 C3 C9 122.9(4)
C4 C3 C9 121.3(4)
F2 C4 C5 118.0(4)
F2 C4 C3 117.5(4)
C5 C4 C3 124.5(4)
C4 C5 C6 115.9(4)
C4 C5 C11 121.6(4)
C6 C5 C11 122.5(4)
F3 C6 C1 118.1(4)
F3 C6 C5 118.2(4)
C1 C6 C5 123.8(4)
C8 C7 C1 177.1(6)
C7 C8 I1 172.3(5)
C10 C9 C3 175.4(5)
C9 C10 I2 175.2(4)
C12 C11 C5 177.0(5)
C11 C12 I3 176.3(5)
C18 C13 C14 120.3(4)
C18 C13 P1 121.9(3)
C14 C13 P1 117.7(3)
C15 C14 C13 119.2(4)
C15 C14 H14A 120.4
C13 C14 H14A 120.4
C16 C15 C14 120.3(4)
C16 C15 H15A 119.9
C14 C15 H15A 119.9
C15 C16 C17 120.6(5)
C15 C16 H16A 119.7
C17 C16 H16A 119.7
C16 C17 C18 119.9(5)
C16 C17 H17A 120.1
C18 C17 H17A 120.1
C13 C18 C17 119.7(4)
C13 C18 H18A 120.1
C17 C18 H18A 120.1
C24 C19 C20 120.2(4)
C24 C19 P1 122.7(3)
C20 C19 P1 117.0(3)
C21 C20 C19 119.8(4)
C21 C20 H20A 120.1
C19 C20 H20A 120.1
C22 C21 C20 120.2(4)
C22 C21 H21A 119.9
C20 C21 H21A 119.9
C21 C22 C23 119.9(4)
C21 C22 H22A 120.1
C23 C22 H22A 120.1
C24 C23 C22 120.5(4)
C24 C23 H23A 119.7
C22 C23 H23A 119.7
C19 C24 C23 119.4(4)
C19 C24 H24A 120.3
C23 C24 H24A 120.3
C26 C25 C30 120.0(4)
C26 C25 P1 121.0(3)
C30 C25 P1 118.7(3)
C27 C26 C25 119.5(5)
C27 C26 H26A 120.3
C25 C26 H26A 120.3
C28 C27 C26 120.5(5)
C28 C27 H27A 119.8
C26 C27 H27A 119.8
C27 C28 C29 120.1(5)
C27 C28 H28A 119.9
C29 C28 H28A 119.9
C28 C29 C30 120.4(5)
C28 C29 H29A 119.8
C30 C29 H29A 119.8
C29 C30 C25 119.5(5)
C29 C30 H30A 120.3
C25 C30 H30A 120.3
C32 C31 C38 113.0(3)
C32 C31 P1 114.4(3)
C38 C31 P1 113.6(3)
C32 C31 H31A 104.8
C38 C31 H31A 104.8
P1 C31 H31A 104.8
C33 C32 C37 118.7(4)
C33 C32 C31 117.5(4)
C37 C32 C31 123.7(4)
C34 C33 C32 121.4(5)
C34 C33 H33A 119.3
C32 C33 H33A 119.3
C35 C34 C33 117.8(5)
C35 C34 H34A 121.1
C33 C34 H34A 121.1
F4 C35 C36 118.9(5)
F4 C35 C34 118.2(5)
C36 C35 C34 122.9(5)
C35 C36 C37 118.9(5)
C35 C36 H36A 120.5
C37 C36 H36A 120.5
C36 C37 C32 120.2(5)
C36 C37 H37A 119.9
C32 C37 H37A 119.9
C39 C38 C43 118.9(4)
C39 C38 C31 122.6(4)
C43 C38 C31 118.3(4)
C40 C39 C38 120.7(5)
C40 C39 H39A 119.6
C38 C39 H39A 119.6
C41 C40 C39 119.4(6)
C41 C40 H40A 120.3
C39 C40 H40A 120.3
F5 C41 C40 119.8(6)
F5 C41 C42 118.1(6)
C40 C41 C42 122.2(5)
C41 C42 C43 119.0(5)
C41 C42 H42A 120.5
C43 C42 H42A 120.5
C38 C43 C42 119.7(5)
C38 C43 H43A 120.1
C42 C43 H43A 120.1
N1 C44 C45 178(2)
C44 C45 H45A 109.5
C44 C45 H45B 109.5
H45A C45 H45B 109.5
C44 C45 H45C 109.5
H45A C45 H45C 109.5
H45B C45 H45C 109.5
C46 C47 H47A 109.5
C46 C47 H47B 109.5
H47A C47 H47B 109.5
C46 C47 H47C 109.5
H47A C47 H47C 109.5
H47B C47 H47C 109.5
N2 C46 C47 180(3)

loop_
_geom_bond_atom_site_label_1
_geom_bond_atom_site_label_2
_geom_bond_distance
I1 C8 2.012(4)
I2 C10 2.013(5)
I3 C12 2.024(5)
P1 C13 1.796(4)
P1 C25 1.800(4)
P1 C19 1.804(4)
P1 C31 1.848(4)
F1 C2 1.342(5)
F2 C4 1.339(5)
F3 C6 1.336(5)
F4 C35 1.355(6)
F5 C41 1.343(6)
C1 C6 1.388(6)
C1 C2 1.390(6)
C1 C7 1.438(6)
C2 C3 1.384(6)
C3 C4 1.385(6)
C3 C9 1.441(6)
C4 C5 1.379(6)
C5 C6 1.390(6)
C5 C11 1.429(6)
C7 C8 1.180(6)
C9 C10 1.176(7)
C11 C12 1.187(7)
C13 C18 1.382(6)
C13 C14 1.395(6)
C14 C15 1.384(6)
C14 H14A 0.9500
C15 C16 1.369(7)
C15 H15A 0.9500
C16 C17 1.382(7)
C16 H16A 0.9500
C17 C18 1.381(7)
C17 H17A 0.9500
C18 H18A 0.9500
C19 C24 1.376(6)
C19 C20 1.398(6)
C20 C21 1.376(6)
C20 H20A 0.9500
C21 C22 1.375(7)
C21 H21A 0.9500
C22 C23 1.387(6)
C22 H22A 0.9500
C23 C24 1.385(6)
C23 H23A 0.9500
C24 H24A 0.9500
C25 C26 1.389(6)
C25 C30 1.394(7)
C26 C27 1.387(7)
C26 H26A 0.9500
C27 C28 1.372(9)
C27 H27A 0.9500
C28 C29 1.381(9)
C28 H28A 0.9500
C29 C30 1.383(7)
C29 H29A 0.9500
C30 H30A 0.9500
C31 C32 1.528(6)
C31 C38 1.528(5)
C31 H31A 1.0000
C32 C33 1.388(6)
C32 C37 1.393(6)
C33 C34 1.385(7)
C33 H33A 0.9500
C34 C35 1.374(8)
C34 H34A 0.9500
C35 C36 1.358(8)
C36 C37 1.391(7)
C36 H36A 0.9500
C37 H37A 0.9500
C38 C39 1.383(7)
C38 C43 1.393(6)
C39 C40 1.382(7)
C39 H39A 0.9500
C40 C41 1.355(9)
C40 H40A 0.9500
C41 C42 1.360(9)
C42 C43 1.404(7)
C42 H42A 0.9500
C43 H43A 0.9500
N1 C44 1.120(16)
C44 C45 1.422(16)
C45 H45A 0.9800
C45 H45B 0.9800
C45 H45C 0.9800
N2 C46 1.090(15)
C47 C46 1.383(15)
C47 H47A 0.9800
C47 H47B 0.9800
C47 H47C 0.9800

loop_
_geom_hbond_atom_site_label_D
_geom_hbond_atom_site_label_H
_geom_hbond_atom_site_label_A
_geom_hbond_site_symmetry_A
_geom_hbond_distance_DH
_geom_hbond_distance_HA
_geom_hbond_distance_DA
_geom_hbond_angle_DHA
C30 H30A N1 2_655 0.95 2.66 3.535(18) 152.5
C31 H31A Br1 3_666 1.00 3.08 4.067(4) 167.6
C45 H45B N2 4_565 0.98 2.62 3.38(3) 133.9
C30 H30A N1 2_655 0.95 2.66 3.535(18) 152.5
C31 H31A Br1 3_666 1.00 3.08 4.067(4) 167.6
C45 H45B N2 4_565 0.98 2.62 3.38(3) 133.9

loop_
_geom_torsion_atom_site_label_1
_geom_torsion_atom_site_label_2
_geom_torsion_atom_site_label_3
_geom_torsion_atom_site_label_4
_geom_torsion
C6 C1 C2 F1 -179.7(4)
C7 C1 C2 F1 -0.4(8)
C6 C1 C2 C3 -0.1(8)
C7 C1 C2 C3 179.2(5)
F1 C2 C3 C4 179.9(4)
C1 C2 C3 C4 0.4(8)
F1 C2 C3 C9 0.5(8)
C1 C2 C3 C9 -179.1(5)
C2 C3 C4 F2 178.0(4)
C9 C3 C4 F2 -2.5(7)
C2 C3 C4 C5 -1.2(7)
C9 C3 C4 C5 178.2(5)
F2 C4 C5 C6 -177.5(4)
C3 C4 C5 C6 1.8(7)
F2 C4 C5 C11 2.7(7)
C3 C4 C5 C11 -178.0(5)
C2 C1 C6 F3 -178.6(4)
C7 C1 C6 F3 2.1(7)
C2 C1 C6 C5 0.7(8)
C7 C1 C6 C5 -178.6(5)
C4 C5 C6 F3 177.8(4)
C11 C5 C6 F3 -2.4(7)
C4 C5 C6 C1 -1.5(7)
C11 C5 C6 C1 178.3(5)
C25 P1 C13 C18 -34.4(4)
C19 P1 C13 C18 -151.2(4)
C31 P1 C13 C18 87.9(4)
C25 P1 C13 C14 148.9(3)
C19 P1 C13 C14 32.0(4)
C31 P1 C13 C14 -88.9(4)
C18 C13 C14 C15 -0.2(6)
P1 C13 C14 C15 176.6(3)
C13 C14 C15 C16 0.4(7)
C14 C15 C16 C17 -0.1(8)
C15 C16 C17 C18 -0.5(8)
C14 C13 C18 C17 -0.4(7)
P1 C13 C18 C17 -177.1(4)
C16 C17 C18 C13 0.7(8)
C13 P1 C19 C24 -124.2(4)
C25 P1 C19 C24 117.9(4)
C31 P1 C19 C24 -1.3(4)
C13 P1 C19 C20 57.2(4)
C25 P1 C19 C20 -60.7(4)
C31 P1 C19 C20 -179.9(3)
C24 C19 C20 C21 -0.6(7)
P1 C19 C20 C21 178.0(4)
C19 C20 C21 C22 0.2(7)
C20 C21 C22 C23 0.6(7)
C21 C22 C23 C24 -1.0(7)
C20 C19 C24 C23 0.3(6)
P1 C19 C24 C23 -178.3(3)
C22 C23 C24 C19 0.5(7)
C13 P1 C25 C26 149.8(4)
C19 P1 C25 C26 -94.7(4)
C31 P1 C25 C26 25.1(4)
C13 P1 C25 C30 -36.2(4)
C19 P1 C25 C30 79.3(4)
C31 P1 C25 C30 -160.9(4)
C30 C25 C26 C27 2.0(7)
P1 C25 C26 C27 176.0(4)
C25 C26 C27 C28 -1.8(8)
C26 C27 C28 C29 0.2(10)
C27 C28 C29 C30 1.2(10)
C28 C29 C30 C25 -1.0(9)
C26 C25 C30 C29 -0.7(8)
P1 C25 C30 C29 -174.7(4)
C13 P1 C31 C32 57.3(3)
C25 P1 C31 C32 -179.9(3)
C19 P1 C31 C32 -61.2(3)
C13 P1 C31 C38 -74.5(3)
C25 P1 C31 C38 48.2(3)
C19 P1 C31 C38 166.9(3)
C38 C31 C32 C33 -106.1(4)
P1 C31 C32 C33 121.8(3)
C38 C31 C32 C37 69.3(5)
P1 C31 C32 C37 -62.8(5)
C37 C32 C33 C34 2.7(6)
C31 C32 C33 C34 178.3(4)
C32 C33 C34 C35 -0.9(7)
C33 C34 C35 F4 178.0(4)
C33 C34 C35 C36 -0.6(8)
F4 C35 C36 C37 -178.4(4)
C34 C35 C36 C37 0.3(8)
C35 C36 C37 C32 1.6(7)
C33 C32 C37 C36 -3.0(6)
C31 C32 C37 C36 -178.3(4)
C32 C31 C38 C39 -70.0(5)
P1 C31 C38 C39 62.5(5)
C32 C31 C38 C43 106.7(5)
P1 C31 C38 C43 -120.7(4)
C43 C38 C39 C40 1.5(8)
C31 C38 C39 C40 178.3(5)
C38 C39 C40 C41 -1.2(9)
C39 C40 C41 F5 180.0(6)
C39 C40 C41 C42 0.2(10)
F5 C41 C42 C43 -179.4(5)
C40 C41 C42 C43 0.4(10)
C39 C38 C43 C42 -1.0(7)
C31 C38 C43 C42 -177.8(4)
C41 C42 C43 C38 0.0(8)

_cod_database_fobs_code 2108036
